data_4327318
loop_
_publ_author_name
'Gulliver T. Dalton'
'Lydie Viau'
'Susan M. Waterman'
'Mark G. Humphrey'
'Michael I. Bruce'
'Paul J. Low'
'Rachel L. Roberts'
'Anthony C. Willis'
'George A. Koutsantonis'
'Brian W. Skelton'
'Allan H. White'

_publ_contact_author_address
;
   Department of Chemistry
   University of Western Australia
   35 Stirling Highway
   Crawley
   Western Australia 6009
   Australia
;
_publ_contact_author_email bws@crystal.uwa.edu.au
_publ_contact_author_fax (+61)_08_9380_1118
_publ_contact_author_name 'Skelton, B. W.'
_publ_contact_author_phone (+61)_08-9380_3481
_publ_section_title
;
 Mixed-Metal Cluster Chemistry. 28. Core Enlargement of Tungsten-Iridium
 Clusters with Alkynyl, Ethyndiyl, and Butadiyndiyl Reagents
;
_journal_name_full 'Inorganic Chemistry'
_journal_page_first 3261
_journal_page_last 3269
_journal_paper_doi 10.1021/ic050040+
_journal_volume 44
_journal_year 2005
_chemical_formula_sum 'C44.5 H37 Cl2 Ir3 O8 W3'
_chemical_formula_weight 1898.89
_space_group_IT_number 2
_symmetry_cell_setting triclinic
_symmetry_space_group_name_Hall '-P 1'
_symmetry_space_group_name_H-M 'P -1'
_audit_creation_date 02-07-28
_audit_creation_method Xtal3.6
_cell_angle_alpha 85.326(2)
_cell_angle_beta 76.885(2)
_cell_angle_gamma 85.912(2)
_cell_formula_units_Z 4
_cell_length_a 12.6651(9)
_cell_length_b 16.1200(10)
_cell_length_c 22.176(2)
_cell_measurement_reflns_used 8192
_cell_measurement_temperature 150(2)
_cell_measurement_theta_max 34.4
_cell_measurement_theta_min 2.5
_cell_volume 4388.2(6)
_computing_cell_refinement 'Siemens SAINT (Siemens, 1995)'
_computing_data_collection 'Siemens SMART (Siemens, 1995)'
_computing_data_reduction 'xtal ADDREF SORTRF'
_computing_molecular_graphics xtal
_computing_publication_material 'xtal BONDLA CIFIO'
_computing_structure_refinement 'xtal CRYLSQ'
_computing_structure_solution xtal
_diffrn_ambient_temperature 150(2)
_diffrn_measured_fraction_theta_full 1.0
_diffrn_measured_fraction_theta_max 1.0
_diffrn_measurement_device_type
;
Bruker SMART CCD diffractometer
;
_diffrn_measurement_method '\w scans'
_diffrn_radiation_detector 'CCD area detector'
_diffrn_radiation_monochromator graphite
_diffrn_radiation_source 'sealed tube'
_diffrn_radiation_type 'Mo K\a'
_diffrn_radiation_wavelength .71073
_diffrn_reflns_av_R_equivalents .080
_diffrn_reflns_av_sigmaI/netI .12
_diffrn_reflns_limit_h_max 21
_diffrn_reflns_limit_h_min -20
_diffrn_reflns_limit_k_max 27
_diffrn_reflns_limit_k_min -27
_diffrn_reflns_limit_l_max 38
_diffrn_reflns_limit_l_min -38
_diffrn_reflns_number 90820
_diffrn_reflns_theta_full 37.4
_diffrn_reflns_theta_max 37.4
_diffrn_reflns_theta_min 1.27
_diffrn_standards_decay_% 0
_diffrn_standards_number 0
_exptl_absorpt_coefficient_mu 17.068
_exptl_absorpt_correction_T_max .75
_exptl_absorpt_correction_T_min .36
_exptl_absorpt_correction_type multi-scan
_exptl_absorpt_process_details
;
 SADABS; Sheldrick, 1996
;
_exptl_crystal_colour dark
_exptl_crystal_density_diffrn 2.874
_exptl_crystal_description plate
_exptl_crystal_F_000 3420
_exptl_crystal_size_max .16
_exptl_crystal_size_mid .13
_exptl_crystal_size_min .06
_refine_diff_density_max 5.734
_refine_diff_density_min -4.675
_refine_ls_extinction_method none
_refine_ls_goodness_of_fit_all 1.067
_refine_ls_goodness_of_fit_ref 1.184
_refine_ls_hydrogen_treatment noref
_refine_ls_matrix_type atomblock
_refine_ls_number_constraints 0
_refine_ls_number_parameters 1086
_refine_ls_number_reflns 30350
_refine_ls_number_restraints 3
_refine_ls_R_factor_all .091
_refine_ls_R_factor_gt .053
_refine_ls_shift/su_max .015
_refine_ls_shift/su_mean .001
_refine_ls_structure_factor_coef F
_refine_ls_weighting_scheme calc
_refine_ls_wR_factor_all .067
_refine_ls_wR_factor_ref .061
_reflns_d_resolution_high .581
_reflns_d_resolution_low 15.991
_reflns_Friedel_coverage 0
_reflns_limit_h_max 21
_reflns_limit_h_min 0
_reflns_limit_k_max 27
_reflns_limit_k_min -27
_reflns_limit_l_max 38
_reflns_limit_l_min -36
_reflns_number_gt 30350
_reflns_number_total 45267
_reflns_threshold_expression 'F    > 4.00 sig(F   )'
_cod_data_source_file ic0500402Bsi20050111_065545_2.cif
_cod_data_source_block mh1864
_cod_original_cell_volume 4388.3(6)
_cod_original_sg_symbol_Hall -p_1
_cod_database_code 4327318

loop_
_symmetry_equiv_pos_as_xyz
+x,+y,+z
-x,-y,-z

loop_
_atom_site_label
_atom_site_fract_x
_atom_site_fract_y
_atom_site_fract_z
_atom_site_U_iso_or_equiv
_atom_site_adp_type
_atom_site_occupancy
Ir11 .64872(3) .75729(2) .674196(14) .01275(16) Uani 1.00000
Ir12 .62182(2) .81202(2) .560929(14) .01259(16) Uani 1.00000
Ir13 .82891(3) .75679(2) .578914(15) .01465(17) Uani 1.00000
W14 .46315(3) .86927(2) .659625(15) .01240(17) Uani 1.00000
W15 .83974(3) .63132(2) .661837(15) .01414(17) Uani 1.00000
W16 .68679(3) .63374(2) .584953(14) .01213(16) Uani 1.00000
Ir21 .26632(2) .32356(2) .838339(13) .01103(15) Uani 1.00000
Ir22 .17460(2) .35238(2) .957597(14) .01228(16) Uani 1.00000
Ir23 .07016(2) .40808(2) .860942(14) .01211(16) Uani 1.00000
W24 .39981(3) .32841(2) .929767(14) .01257(17) Uani 1.00000
W25 .08441(3) .30950(2) .768888(14) .01191(16) Uani 1.00000
W26 .07271(2) .23934(2) .891970(14) .01141(16) Uani 1.00000
Cl15 .97103(18) .55218(16) .58829(11) .0231(13) Uani 1.00000
C111 .7141(9) .8399(6) .7069(4) .024(6) Uani 1.00000
O111 .7536(7) .8901(5) .7266(4) .037(6) Uani 1.00000
C112 .5890(8) .6965(6) .7490(4) .021(5) Uani 1.00000
O112 .5577(7) .6535(5) .7928(3) .035(5) Uani 1.00000
C121 .7233(8) .8958(6) .5343(5) .024(6) Uani 1.00000
O121 .7726(6) .9534(6) .5175(4) .040(6) Uani 1.00000
C122 .5850(8) .8213(6) .4829(4) .018(5) Uani 1.00000
O122 .5617(7) .8250(5) .4364(3) .030(5) Uani 1.00000
C131 .9173(8) .8340(7) .6005(6) .030(7) Uani 1.00000
O131 .9735(8) .8752(6) .6169(5) .049(7) Uani 1.00000
C132 .9331(7) .7291(7) .5090(4) .024(6) Uani 1.00000
O132 .9969(6) .7113(6) .4656(3) .033(5) Uani 1.00000
C141 .5738(7) .9550(6) .6487(4) .019(5) Uani 1.00000
O141 .6295(7) 1.0092(5) .6442(4) .037(6) Uani 1.00000
C142 .4270(7) .9341(6) .5863(4) .020(5) Uani 1.00000
O142 .4036(6) .9757(5) .5465(3) .025(4) Uani 1.00000
C11 .5564(6) .7042(5) .6184(4) .012(4) Uani 1.00000
C12 .4665(6) .7556(5) .6118(4) .012(4) Uani 1.00000
C13 .3809(6) .7272(5) .5835(4) .014(4) Uani 1.00000
C14 .3481(7) .6443(6) .6014(4) .021(5) Uani 1.00000
C15 .2629(8) .6145(7) .5814(5) .027(6) Uani 1.00000
C17 .2421(8) .7441(7) .5240(5) .027(6) Uani 1.00000
C16 .2086(8) .6664(8) .5427(4) .028(6) Uani 1.00000
C18 .3282(7) .7754(6) .5437(4) .018(5) Uani 1.00000
C11' .7240(7) .5631(5) .6685(4) .017(5) Uani 1.00000
C12' .6267(7) .5311(6) .6674(4) .018(5) Uani 1.00000
C13' .6247(7) .4427(6) .6548(4) .017(5) Uani 1.00000
C14' .7176(8) .3898(6) .6504(5) .023(6) Uani 1.00000
C15' .7170(9) .3059(7) .6359(5) .028(6) Uani 1.00000
C16' .6228(9) .2745(6) .6276(5) .028(6) Uani 1.00000
C17' .5303(8) .3271(7) .6330(4) .025(6) Uani 1.00000
C18' .5297(7) .4086(7) .6471(4) .021(5) Uani 1.00000
C1401 .3282(7) .9622(5) .7047(4) .017(5) Uani 1.00000
C1411 .3018(9) 1.0488(7) .6804(5) .030(7) Uani 1.00000
C1402 .2771(7) .8876(6) .6967(4) .020(5) Uani 1.00000
C1412 .1892(8) .8838(8) .6613(5) .029(6) Uani 1.00000
C1403 .3123(8) .8208(6) .7352(4) .023(5) Uani 1.00000
C1413 .2718(10) .7364(7) .7469(5) .035(7) Uani 1.00000
C1404 .3809(8) .8571(6) .7683(4) .022(5) Uani 1.00000
C1414 .4166(11) .8150(8) .8254(5) .038(8) Uani 1.00000
C1405 .3903(7) .9420(6) .7495(4) .020(5) Uani 1.00000
C1415 .4481(9) 1.0006(8) .7782(5) .035(8) Uani 1.00000
C1501 .8399(8) .6859(6) .7598(5) .024(6) Uani 1.00000
C1502 .9447(10) .6983(7) .7244(5) .031(7) Uani 1.00000
C1503 .9925(8) .6174(8) .7098(5) .028(6) Uani 1.00000
C1504 .9189(8) .5563(6) .7372(4) .021(5) Uani 1.00000
C1505 .8219(8) .5990(6) .7696(4) .022(5) Uani 1.00000
C1601 .7987(7) .5826(7) .4920(4) .022(5) Uani 1.00000
C1602 .7382(8) .5175(6) .5261(4) .024(5) Uani 1.00000
C1603 .6255(8) .5378(6) .5287(4) .023(5) Uani 1.00000
C1604 .6161(8) .6153(6) .4955(4) .020(5) Uani 1.00000
C1605 .7245(8) .6443(6) .4739(4) .020(5) Uani 1.00000
Cl25 -.11027(17) .31691(16) .78075(10) .0216(12) Uani 1.00000
C211 .3220(7) .4207(6) .7936(4) .017(5) Uani 1.00000
O211 .3555(6) .4812(5) .7654(3) .029(5) Uani 1.00000
C212 .3505(6) .2472(6) .7851(4) .017(5) Uani 1.00000
O212 .3957(6) .2022(5) .7489(3) .025(4) Uani 1.00000
C221 .1403(7) .4684(7) .9578(4) .021(5) Uani 1.00000
O221 .1249(6) .5387(4) .9647(3) .026(4) Uani 1.00000
C222 .1033(8) .3369(7) 1.0410(4) .023(5) Uani 1.00000
O222 .0626(7) .3278(6) 1.0934(3) .037(5) Uani 1.00000
C231 .1081(7) .5147(6) .8252(4) .021(5) Uani 1.00000
O231 .1327(6) .5781(5) .8017(4) .035(5) Uani 1.00000
C232 -.0752(7) .4408(7) .8838(4) .021(5) Uani 1.00000
O232 -.1658(5) .4608(5) .8975(3) .028(5) Uani 1.00000
C241 .3769(7) .4504(6) .9067(4) .018(5) Uani 1.00000
O241 .3724(6) .5213(5) .8930(3) .026(4) Uani 1.00000
C242 .3622(7) .3625(6) 1.0166(4) .019(5) Uani 1.00000
O242 .3507(6) .3824(5) 1.0667(3) .027(5) Uani 1.00000
C21 .2145(7) .2344(6) .9147(4) .016(5) Uani 1.00000
C22 .2803(7) .2333(5) .9581(4) .015(4) Uani 1.00000
C23 .2677(7) .1673(6) 1.0092(4) .019(5) Uani 1.00000
C24 .2557(8) .0881(6) .9941(5) .024(6) Uani 1.00000
C25 .2496(9) .0203(7) 1.0384(5) .032(7) Uani 1.00000
C26 .2542(9) .0332(8) 1.0983(5) .037(8) Uani 1.00000
C27 .2678(9) .1122(9) 1.1136(5) .036(8) Uani 1.00000
C28 .2751(9) .1793(7) 1.0696(4) .027(6) Uani 1.00000
C21' .1112(6) .2018(6) .7964(4) .015(4) Uani 1.00000
C22' .1515(6) .1304(6) .8273(4) .014(4) Uani 1.00000
C23' .1063(7) .0458(5) .8295(4) .017(5) Uani 1.00000
C24' .0249(7) .0328(6) .7992(4) .022(5) Uani 1.00000
C25' -.0122(8) -.0484(7) .7997(5) .029(6) Uani 1.00000
C26' .0327(10) -.1144(7) .8302(6) .036(7) Uani 1.00000
C27' .1154(10) -.1021(7) .8593(5) .030(6) Uani 1.00000
C28' .1524(8) -.0228(7) .8595(4) .024(6) Uani 1.00000
C2401 .5712(7) .3422(6) .9466(4) .019(5) Uani 1.00000
C2411 .6034(9) .3968(9) .9902(5) .035(7) Uani 1.00000
C2402 .5450(7) .2557(7) .9601(4) .025(6) Uani 1.00000
C2412 .5447(9) .2097(9) 1.0230(5) .036(7) Uani 1.00000
C2403 .5357(7) .2225(6) .9049(4) .018(5) Uani 1.00000
C2413 .5194(9) .1331(7) .8964(5) .030(6) Uani 1.00000
C2404 .5626(7) .2858(7) .8561(4) .022(5) Uani 1.00000
C2414 .5890(8) .2741(8) .7883(5) .030(7) Uani 1.00000
C2405 .5813(7) .3594(6) .8818(4) .020(5) Uani 1.00000
C2415 .6207(8) .4372(7) .8431(5) .030(6) Uani 1.00000
C2501 .2275(7) .3525(6) .6864(4) .020(5) Uani 1.00000
C2502 .1390(9) .4075(6) .6792(4) .027(6) Uani 1.00000
C2503 .0605(8) .3591(8) .6651(5) .031(7) Uani 1.00000
C2504 .0979(9) .2760(8) .6654(4) .030(7) Uani 1.00000
C2505 .2034(8) .2711(6) .6777(4) .021(5) Uani 1.00000
C2601 -.1188(7) .2477(6) .9289(4) .021(5) Uani 1.00000
C2602 -.0862(7) .1663(6) .9100(4) .021(5) Uani 1.00000
C2603 -.0203(8) .1284(6) .9494(4) .021(5) Uani 1.00000
C2604 -.0127(7) .1857(6) .9926(4) .021(5) Uani 1.00000
C2605 -.0738(7) .2604(6) .9795(4) .021(5) Uani 1.00000
Cl1 .8209(9) 1.1119(5) .7099(5) .184(12) Uani 1.00000
Cl2 1.0040(10) 1.0828(6) .5944(6) .274(16) Uani 1.00000
C0 .864(2) 1.077(3) .6192(14) .24(2) Uiso 1.00000
H14 .38554 .60842 .62746 .02600 Uiso 1.00000
H15 .24169 .55823 .59410 .03400 Uiso 1.00000
H16 .14895 .64675 .52908 .03200 Uiso 1.00000
H17 .20600 .77871 .49672 .03200 Uiso 1.00000
H18 .34979 .83059 .52963 .02200 Uiso 1.00000
H12' .57338 .55976 .68985 .02300 Uiso 1.00000
H14' .78296 .41048 .65785 .02800 Uiso 1.00000
H15' .78344 .27082 .63138 .03300 Uiso 1.00000
H16' .62100 .21758 .61844 .03400 Uiso 1.00000
H17' .46428 .30689 .62656 .03100 Uiso 1.00000
H18' .46304 .44296 .65224 .02500 Uiso 1.00000
H1411a .24879 1.07947 .70916 .04500 Uiso 1.00000
H1411b .28030 1.05114 .64191 .04500 Uiso 1.00000
H1411c .36466 1.08084 .67466 .04500 Uiso 1.00000
H1412a .11754 .88654 .68671 .04400 Uiso 1.00000
H1412b .19756 .83722 .63673 .04400 Uiso 1.00000
H1412c .18910 .93330 .63426 .04400 Uiso 1.00000
H1413a .31358 .70104 .77057 .05300 Uiso 1.00000
H1413b .27544 .71140 .70852 .05300 Uiso 1.00000
H1413c .19871 .73821 .76952 .05300 Uiso 1.00000
H1414a .41354 .85457 .85545 .05700 Uiso 1.00000
H1414b .48949 .79219 .81360 .05700 Uiso 1.00000
H1414c .37019 .77116 .84352 .05700 Uiso 1.00000
H1415a .44939 1.05666 .75961 .05400 Uiso 1.00000
H1415b .52022 .98249 .78099 .05400 Uiso 1.00000
H1415c .40752 1.01004 .81903 .05400 Uiso 1.00000
H1501 .78806 .72932 .77531 .02900 Uiso 1.00000
H1502 .97800 .75044 .71273 .03900 Uiso 1.00000
H1503 1.06362 .60623 .68556 .03400 Uiso 1.00000
H1504 .93038 .49723 .73429 .02600 Uiso 1.00000
H1505 .75764 .57335 .79316 .02800 Uiso 1.00000
H1601 .87659 .58518 .48330 .02700 Uiso 1.00000
H1602 .76794 .46725 .54388 .02800 Uiso 1.00000
H1603 .56623 .50478 .54883 .02800 Uiso 1.00000
H1604 .55002 .64370 .48860 .02300 Uiso 1.00000
H1605 .74245 .69674 .45171 .02400 Uiso 1.00000
H24 .25213 .07874 .95241 .02900 Uiso 1.00000
H25 .24038 -.03479 1.02716 .03800 Uiso 1.00000
H26 .24822 -.01265 1.12905 .04500 Uiso 1.00000
H27 .27129 .12074 1.15569 .04500 Uiso 1.00000
H28 .28589 .23441 1.08058 .03500 Uiso 1.00000
H22' .22519 .13525 .82336 .01800 Uiso 1.00000
H24' -.00650 .07856 .77806 .02800 Uiso 1.00000
H25' -.06814 -.05704 .77891 .03500 Uiso 1.00000
H26' .00760 -.16960 .83093 .04100 Uiso 1.00000
H27' .14752 -.14851 .87970 .03600 Uiso 1.00000
H28' .20902 -.01494 .88073 .02900 Uiso 1.00000
H2411a .56179 .38633 1.03144 .05300 Uiso 1.00000
H2411b .59077 .45451 .97774 .05300 Uiso 1.00000
H2411c .67823 .38704 .99024 .05300 Uiso 1.00000
H2412a .50324 .24054 1.05608 .05500 Uiso 1.00000
H2412b .61637 .19855 1.02917 .05500 Uiso 1.00000
H2412c .51116 .15789 1.02537 .05500 Uiso 1.00000
H2413a .58459 .11173 .87090 .04400 Uiso 1.00000
H2413b .46197 .13356 .87506 .04400 Uiso 1.00000
H2413c .50467 .10197 .93547 .04400 Uiso 1.00000
H2414a .66445 .28159 .77310 .04500 Uiso 1.00000
H2414b .54840 .31555 .76896 .04500 Uiso 1.00000
H2414c .57334 .21912 .78106 .04500 Uiso 1.00000
H2415a .62295 .48122 .86936 .04500 Uiso 1.00000
H2415b .57234 .45303 .81622 .04500 Uiso 1.00000
H2415c .69114 .42545 .81894 .04500 Uiso 1.00000
H2501 .29374 .36747 .69565 .02500 Uiso 1.00000
H2502 .13181 .46662 .68292 .03100 Uiso 1.00000
H2503 -.00682 .38115 .65620 .03700 Uiso 1.00000
H2504 .05877 .23059 .65807 .03700 Uiso 1.00000
H2505 .24977 .22137 .67989 .02500 Uiso 1.00000
H2601 -.16433 .28744 .91014 .02400 Uiso 1.00000
H2602 -.10656 .14109 .87654 .02500 Uiso 1.00000
H2603 .01283 .07285 .94697 .02600 Uiso 1.00000
H2604 .02694 .17632 1.02498 .02500 Uiso 1.00000
H2605 -.08223 .30992 1.00142 .02600 Uiso 1.00000
H0a .82631 1.11162 .59480 .30500 Uiso 1.00000
H0b .84469 1.02020 .61967 .30500 Uiso 1.00000

loop_
_atom_site_aniso_label
_atom_site_aniso_U_11
_atom_site_aniso_U_22
_atom_site_aniso_U_33
_atom_site_aniso_U_12
_atom_site_aniso_U_13
_atom_site_aniso_U_23
Ir11 .01555(12) .01251(14) .01149(12) .00010(11) -.00592(10) -.00108(10)
Ir12 .01340(12) .01369(14) .01110(12) -.00068(11) -.00409(10) .00049(10)
Ir13 .01324(12) .01554(15) .01553(13) -.00190(11) -.00471(11) .00209(11)
W14 .01447(13) .01148(14) .01177(13) .00013(11) -.00406(10) -.00134(11)
W15 .01545(13) .01366(15) .01468(14) .00006(11) -.00693(11) .00029(11)
W16 .01380(12) .01268(14) .01028(12) -.00005(11) -.00350(10) -.00126(11)
Ir21 .01225(11) .01243(14) .00850(11) -.00125(10) -.00221(9) -.00106(10)
Ir22 .01389(12) .01412(14) .00891(11) -.00012(11) -.00246(10) -.00204(10)
Ir23 .01310(12) .01149(14) .01215(12) -.00025(10) -.00383(10) -.00075(10)
W24 .01359(12) .01499(15) .01012(12) -.00120(11) -.00437(10) -.00137(11)
W25 .01332(12) .01318(14) .00953(12) -.00090(11) -.00316(10) -.00057(11)
W26 .01227(12) .01220(14) .00943(12) -.00187(11) -.00146(10) -.00040(10)
Cl15 .0214(9) .0233(11) .0239(10) .0044(8) -.0048(8) -.0025(9)
C111 .036(5) .019(5) .020(4) .007(4) -.010(4) -.005(4)
O111 .065(6) .026(4) .025(4) -.018(4) -.018(4) -.003(3)
C112 .025(4) .024(5) .015(4) .003(4) -.005(3) -.002(3)
O112 .043(4) .028(4) .024(4) .006(4) .006(3) .006(3)
C121 .027(4) .020(5) .027(5) .000(4) -.013(4) .010(4)
O121 .024(4) .037(5) .058(6) -.009(3) -.015(4) .026(4)
C122 .027(4) .016(4) .011(3) .000(3) -.004(3) -.004(3)
O122 .046(4) .031(4) .016(3) -.009(4) -.014(3) .003(3)
C131 .027(5) .017(5) .048(7) -.001(4) -.016(5) .005(4)
O131 .051(5) .040(6) .070(7) -.009(4) -.039(5) -.009(5)
C132 .017(4) .036(6) .018(4) -.007(4) -.004(3) .010(4)
O132 .025(3) .044(5) .025(4) .003(3) .002(3) -.004(3)
C141 .018(4) .016(4) .025(4) .000(3) -.009(3) -.007(3)
O141 .037(4) .024(4) .050(5) -.013(3) -.006(4) -.007(4)
C142 .017(4) .020(4) .023(4) -.000(3) -.005(3) -.005(3)
O142 .029(4) .024(4) .022(3) .004(3) -.008(3) .003(3)
C11 .017(3) .006(3) .012(3) -.004(3) -.002(3) -.000(3)
C12 .011(3) .013(4) .012(3) -.002(3) .001(2) -.005(3)
C13 .016(3) .016(4) .011(3) -.000(3) -.003(3) -.006(3)
C14 .021(4) .022(5) .020(4) -.010(4) -.002(3) -.001(3)
C15 .024(4) .030(6) .027(5) -.011(4) -.001(4) -.008(4)
C17 .021(4) .038(6) .025(5) .003(4) -.013(4) -.009(4)
C16 .025(4) .042(7) .019(4) -.007(4) -.008(4) -.009(4)
C18 .017(3) .019(4) .020(4) .001(3) -.007(3) -.006(3)
C11' .020(4) .009(4) .022(4) -.002(3) -.006(3) .001(3)
C12' .019(4) .018(4) .021(4) -.002(3) -.008(3) -.004(3)
C13' .018(4) .013(4) .018(4) .001(3) -.002(3) -.002(3)
C14' .027(4) .019(5) .023(4) -.004(4) -.003(4) .003(4)
C15' .034(5) .023(5) .027(5) .001(4) -.008(4) .001(4)
C16' .041(6) .016(4) .027(5) -.011(4) -.003(4) -.002(4)
C17' .032(5) .026(5) .018(4) -.014(4) -.001(4) -.001(4)
C18' .019(4) .028(5) .013(3) -.002(4) .000(3) -.001(3)
C1401 .017(3) .011(4) .021(4) .004(3) -.005(3) -.001(3)
C1411 .035(5) .022(5) .031(5) .006(4) -.004(4) .002(4)
C1402 .018(4) .023(5) .017(4) -.003(3) -.001(3) -.001(3)
C1412 .022(4) .039(6) .028(5) .000(4) -.005(4) -.015(5)
C1403 .028(4) .019(4) .017(4) -.003(4) .006(3) -.003(3)
C1413 .051(7) .014(5) .029(5) -.010(5) .013(5) -.001(4)
C1404 .030(5) .022(5) .015(4) .009(4) -.006(3) -.004(3)
C1414 .059(8) .039(7) .013(4) .018(6) -.005(5) -.006(4)
C1405 .019(4) .025(5) .016(4) .006(3) -.001(3) -.005(3)
C1415 .032(5) .041(7) .038(6) .002(5) -.012(5) -.028(5)
C1501 .035(5) .019(4) .025(4) .010(4) -.022(4) -.006(4)
C1502 .045(6) .029(6) .030(5) -.004(5) -.030(5) -.000(4)
C1503 .020(4) .042(7) .025(5) -.002(4) -.014(4) .009(4)
C1504 .025(4) .015(4) .024(4) .010(3) -.013(4) .006(3)
C1505 .029(4) .022(5) .019(4) -.001(4) -.017(4) .003(3)
C1601 .022(4) .034(5) .010(3) .003(4) -.004(3) -.007(3)
C1602 .036(5) .021(5) .012(3) .011(4) -.004(3) -.003(3)
C1603 .030(5) .023(5) .016(4) -.005(4) -.003(3) -.010(3)
C1604 .026(4) .021(4) .017(4) -.000(4) -.011(3) -.007(3)
C1605 .025(4) .017(4) .014(3) -.002(3) .002(3) -.001(3)
Cl25 .0151(8) .0299(12) .0210(10) -.0023(8) -.0059(7) -.0025(9)
C211 .019(4) .018(4) .014(3) -.002(3) .002(3) -.003(3)
O211 .039(4) .021(4) .022(3) -.011(3) .003(3) .004(3)
C212 .013(3) .022(4) .016(4) -.010(3) -.001(3) .000(3)
O212 .027(3) .023(4) .024(3) -.004(3) -.000(3) -.009(3)
C221 .022(4) .027(5) .015(4) .007(4) -.004(3) -.004(3)
O221 .037(4) .017(3) .025(3) .004(3) -.011(3) -.007(3)
C222 .034(5) .024(5) .009(3) .008(4) -.002(3) -.005(3)
O222 .048(5) .045(5) .014(3) -.004(4) .002(3) .003(3)
C231 .019(4) .022(5) .025(4) -.003(3) -.008(3) -.001(4)
O231 .034(4) .022(4) .052(5) -.008(3) -.019(4) .014(4)
C232 .017(4) .032(5) .013(3) .002(4) -.004(3) -.004(3)
O232 .017(3) .039(5) .029(4) .004(3) -.004(3) -.007(3)
C241 .021(4) .018(4) .019(4) -.003(3) -.010(3) -.006(3)
O241 .037(4) .019(3) .024(3) -.003(3) -.011(3) -.005(3)
C242 .021(4) .016(4) .020(4) -.002(3) -.005(3) -.001(3)
O242 .036(4) .029(4) .018(3) -.004(3) -.009(3) -.004(3)
C21 .018(3) .015(4) .017(4) -.008(3) -.002(3) -.001(3)
C22 .019(3) .013(4) .012(3) -.002(3) -.001(3) .002(3)
C23 .021(4) .022(5) .014(4) .005(3) -.007(3) .001(3)
C24 .029(5) .013(4) .026(5) .001(4) -.004(4) .008(3)
C25 .038(6) .020(5) .033(6) .001(4) -.004(5) .009(4)
C26 .031(5) .042(7) .032(6) .008(5) .000(4) .015(5)
C27 .036(6) .052(8) .019(5) .003(6) -.008(4) .008(5)
C28 .034(5) .032(6) .016(4) -.002(4) -.007(4) .003(4)
C21' .014(3) .018(4) .012(3) -.008(3) .002(3) -.001(3)
C22' .011(3) .020(4) .011(3) -.002(3) -.001(3) -.002(3)
C23' .021(4) .011(4) .016(4) -.003(3) .001(3) -.003(3)
C24' .017(4) .024(5) .022(4) -.007(3) .003(3) -.004(4)
C25' .027(5) .026(5) .034(5) -.010(4) -.001(4) -.014(4)
C26' .043(6) .015(5) .043(6) -.018(4) .017(5) -.013(4)
C27' .044(6) .022(5) .018(4) -.004(4) .005(4) -.002(4)
C28' .030(5) .024(5) .017(4) .000(4) .001(3) -.002(4)
C2401 .015(3) .026(5) .019(4) -.000(3) -.008(3) -.004(3)
C2411 .024(5) .056(8) .028(5) -.008(5) -.004(4) -.017(5)
C2402 .014(3) .043(6) .018(4) .003(4) -.006(3) .002(4)
C2412 .027(5) .055(8) .026(5) .016(5) -.013(4) .008(5)
C2403 .014(3) .020(4) .020(4) .003(3) -.001(3) -.007(3)
C2413 .026(5) .023(5) .037(6) -.001(4) .001(4) -.001(4)
C2404 .012(3) .036(6) .019(4) -.004(4) -.005(3) -.005(4)
C2414 .022(4) .049(7) .020(4) -.001(4) -.003(4) -.013(5)
C2405 .020(4) .024(5) .016(4) -.003(3) -.004(3) .003(3)
C2415 .024(4) .035(6) .027(5) -.013(4) -.002(4) .009(4)
C2501 .022(4) .025(5) .012(3) -.005(4) .001(3) -.002(3)
C2502 .043(6) .016(4) .015(4) .002(4) .005(4) .004(3)
C2503 .026(5) .043(7) .022(5) .003(5) -.008(4) .009(4)
C2504 .033(5) .046(7) .014(4) -.022(5) -.004(4) -.001(4)
C2505 .032(5) .014(4) .014(4) .003(4) -.003(3) .002(3)
C2601 .016(3) .020(4) .023(4) -.007(3) .002(3) .006(3)
C2602 .019(4) .020(4) .023(4) -.006(3) -.001(3) -.007(4)
C2603 .024(4) .016(4) .020(4) -.007(3) .004(3) .001(3)
C2604 .021(4) .024(5) .016(4) -.005(4) .001(3) .005(3)
C2605 .021(4) .023(5) .015(4) -.005(4) .008(3) -.005(3)
Cl1 .270(11) .102(6) .243(11) .068(7) -.195(10) -.056(7)
Cl2 .297(14) .081(6) .338(16) -.060(8) .156(12) .006(8)

loop_
_atom_type_symbol
_atom_type_oxidation_number
_atom_type_number_in_cell
_atom_type_scat_dispersion_real
_atom_type_scat_dispersion_imag
_atom_type_scat_source
C 0 178 .002 .002 'Int Tables Vol IV Tables 2.2B and 2.3.1'
H 0 148 0 0 'Int Tables Vol IV Tables 2.2B and 2.3.1'
Cl 0 8 .132 .159 'Int Tables Vol IV Tables 2.2B and 2.3.1'
Ir 0 12 -2.066 7.99 'Int Tables Vol IV Tables 2.2B and 2.3.1'
O 0 32 .008 .006 'Int Tables Vol IV Tables 2.2B and 2.3.1'
W 0 12 -1.421 6.872 'Int Tables Vol IV Tables 2.2B and 2.3.1'

loop_
_geom_angle_atom_site_label_1
_geom_angle_atom_site_label_2
_geom_angle_atom_site_label_3
_geom_angle
Ir12 Ir11 Ir13 62.570(12)
Ir12 Ir11 W14 59.409(10)
Ir12 Ir11 W15 109.364(13)
Ir12 Ir11 W16 64.755(13)
Ir12 Ir11 C111 109.1(3)
Ir12 Ir11 C112 145.7(3)
Ir12 Ir11 C11 51.9(2)
Ir13 Ir11 W14 117.998(14)
Ir13 Ir11 W15 54.250(12)
Ir13 Ir11 W16 58.746(12)
Ir13 Ir11 C111 86.5(3)
Ir13 Ir11 C112 140.7(3)
Ir13 Ir11 C11 91.14(19)
W14 Ir11 W15 167.740(15)
W14 Ir11 W16 110.388(14)
W14 Ir11 C111 92.8(3)
W14 Ir11 C112 100.7(3)
W14 Ir11 C11 69.6(2)
W15 Ir11 W16 57.915(11)
W15 Ir11 C111 96.0(3)
W15 Ir11 C112 86.5(3)
W15 Ir11 C11 99.9(2)
W16 Ir11 C111 144.2(3)
W16 Ir11 C112 103.0(3)
W16 Ir11 C11 43.5(2)
C111 Ir11 C112 98.9(4)
C111 Ir11 C11 158.6(4)
C112 Ir11 C11 96.3(4)
Ir11 Ir12 Ir13 59.669(12)
Ir11 Ir12 W14 64.586(12)
Ir11 Ir12 W16 60.561(11)
Ir11 Ir12 C121 104.6(3)
Ir11 Ir12 C122 163.8(3)
Ir11 Ir12 C11 51.2(2)
Ir11 Ir12 C12 73.0(2)
Ir13 Ir12 W14 120.097(16)
Ir13 Ir12 W16 56.630(12)
Ir13 Ir12 C121 68.5(3)
Ir13 Ir12 C122 123.6(3)
Ir13 Ir12 C11 88.7(2)
Ir13 Ir12 C12 124.3(2)
W14 Ir12 W16 111.117(13)
W14 Ir12 C121 108.0(3)
W14 Ir12 C122 116.2(3)
W14 Ir12 C11 72.3(2)
W14 Ir12 C12 50.1(2)
W16 Ir12 C121 123.1(3)
W16 Ir12 C122 106.6(3)
W16 Ir12 C11 41.5(2)
W16 Ir12 C12 76.0(2)
C121 Ir12 C122 90.7(4)
C121 Ir12 C11 154.1(4)
C121 Ir12 C12 157.4(4)
C122 Ir12 C11 112.7(4)
C122 Ir12 C12 95.0(4)
C11 Ir12 C12 36.6(3)
Ir11 Ir13 Ir12 57.761(11)
Ir11 Ir13 W15 68.441(13)
Ir11 Ir13 W16 62.911(11)
Ir11 Ir13 C131 103.8(3)
Ir11 Ir13 C132 163.1(4)
Ir12 Ir13 W15 117.388(14)
Ir12 Ir13 W16 64.597(14)
Ir12 Ir13 C131 118.9(3)
Ir12 Ir13 C132 117.0(3)
W15 Ir13 W16 63.929(14)
W15 Ir13 C131 102.1(4)
W15 Ir13 C132 105.0(3)
W16 Ir13 C131 163.0(4)
W16 Ir13 C132 100.2(4)
C131 Ir13 C132 92.7(5)
Ir11 W14 Ir12 56.005(11)
Ir11 W14 C141 82.0(3)
Ir11 W14 C142 132.1(2)
Ir11 W14 C12 68.9(2)
Ir11 W14 C1401 147.1(2)
Ir11 W14 C1402 141.5(2)
Ir11 W14 C1403 106.3(2)
Ir11 W14 C1404 93.0(2)
Ir11 W14 C1405 112.1(2)
Ir12 W14 C141 78.2(3)
Ir12 W14 C142 76.7(2)
Ir12 W14 C12 52.09(18)
Ir12 W14 C1401 153.5(2)
Ir12 W14 C1402 143.3(3)
Ir12 W14 C1403 139.9(2)
Ir12 W14 C1404 148.3(2)
Ir12 W14 C1405 157.1(2)
C141 W14 C142 81.9(4)
C141 W14 C12 130.2(3)
C141 W14 C1401 91.1(3)
C141 W14 C1402 127.4(4)
C141 W14 C1403 139.2(4)
C141 W14 C1404 106.2(4)
C141 W14 C1405 80.8(3)
C142 W14 C12 88.7(4)
C142 W14 C1401 77.8(3)
C142 W14 C1402 81.5(3)
C142 W14 C1403 115.2(3)
C142 W14 C1404 134.8(3)
C142 W14 C1405 109.3(4)
C12 W14 C1401 134.4(3)
C12 W14 C1402 98.8(3)
C12 W14 C1403 88.8(3)
C12 W14 C1404 114.6(3)
C12 W14 C1405 147.1(3)
C1401 W14 C1402 36.6(3)
C1401 W14 C1403 60.0(3)
C1401 W14 C1404 58.0(3)
C1401 W14 C1405 35.1(3)
C1402 W14 C1403 35.4(3)
C1402 W14 C1404 57.9(3)
C1402 W14 C1405 58.9(3)
C1403 W14 C1404 35.1(4)
C1403 W14 C1405 58.9(3)
C1404 W14 C1405 34.3(3)
Ir11 W15 Ir13 57.309(11)
Ir11 W15 W16 58.197(11)
Ir11 W15 Cl15 143.72(6)
Ir11 W15 C11' 78.1(3)
Ir11 W15 C1501 78.8(2)
Ir11 W15 C1502 98.2(3)
Ir11 W15 C1503 131.6(3)
Ir11 W15 C1504 131.2(2)
Ir11 W15 C1505 95.9(2)
Ir13 W15 W16 59.900(14)
Ir13 W15 Cl15 92.49(6)
Ir13 W15 C11' 110.1(3)
Ir13 W15 C1501 109.0(2)
Ir13 W15 C1502 97.9(3)
Ir13 W15 C1503 118.5(3)
Ir13 W15 C1504 152.8(2)
Ir13 W15 C1505 142.5(2)
W16 W15 Cl15 90.53(6)
W16 W15 C11' 51.0(3)
W16 W15 C1501 135.1(2)
W16 W15 C1502 153.2(3)
W16 W15 C1503 168.8(2)
W16 W15 C1504 147.0(2)
W16 W15 C1505 131.4(3)
Cl15 W15 C11' 96.9(3)
Cl15 W15 C1501 134.4(3)
Cl15 W15 C1502 106.2(3)
Cl15 W15 C1503 78.4(3)
Cl15 W15 C1504 85.0(2)
Cl15 W15 C1505 119.8(2)
C11' W15 C1501 111.5(4)
C11' W15 C1502 142.6(4)
C11' W15 C1503 131.2(4)
C11' W15 C1504 97.0(4)
C11' W15 C1505 86.1(4)
C1501 W15 C1502 33.2(3)
C1501 W15 C1503 56.0(3)
C1501 W15 C1504 57.6(3)
C1501 W15 C1505 34.7(3)
C1502 W15 C1503 34.0(4)
C1502 W15 C1504 57.4(4)
C1502 W15 C1505 57.1(4)
C1503 W15 C1504 34.5(4)
C1503 W15 C1505 57.4(3)
C1504 W15 C1505 35.4(3)
Ir11 W16 Ir12 54.683(11)
Ir11 W16 Ir13 58.343(12)
Ir11 W16 W15 63.888(12)
Ir11 W16 C11 48.6(3)
Ir11 W16 C11' 77.2(2)
Ir11 W16 C12' 89.0(2)
Ir11 W16 C1601 147.6(3)
Ir11 W16 C1602 168.0(3)
Ir11 W16 C1603 151.7(2)
Ir11 W16 C1604 133.8(2)
Ir11 W16 C1605 132.1(2)
Ir12 W16 Ir13 58.772(13)
Ir12 W16 W15 106.210(16)
Ir12 W16 C11 46.8(2)
Ir12 W16 C11' 131.9(2)
Ir12 W16 C12' 133.8(2)
Ir12 W16 C1601 109.2(2)
Ir12 W16 C1602 136.5(2)
Ir12 W16 C1603 116.5(2)
Ir12 W16 C1604 83.6(2)
Ir12 W16 C1605 79.4(2)
Ir13 W16 W15 56.171(13)
Ir13 W16 C11 94.8(2)
Ir13 W16 C11' 96.4(2)
Ir13 W16 C12' 129.0(2)
Ir13 W16 C1601 89.3(3)
Ir13 W16 C1602 120.5(3)
Ir13 W16 C1603 145.2(2)
Ir13 W16 C1604 119.0(2)
Ir13 W16 C1605 88.3(2)
W15 W16 C11 110.6(3)
W15 W16 C11' 40.8(2)
W15 W16 C12' 75.1(2)
W15 W16 C1601 101.1(2)
W15 W16 C1602 105.0(3)
W15 W16 C1603 136.5(3)
W15 W16 C1604 159.0(2)
W15 W16 C1605 127.1(2)
C11 W16 C11' 103.7(3)
C11 W16 C12' 88.5(3)
C11 W16 C1601 144.2(3)
C11 W16 C1602 140.0(4)
C11 W16 C1603 104.4(4)
C11 W16 C1604 89.7(3)
C11 W16 C1605 110.0(3)
C11' W16 C12' 34.5(3)
C11' W16 C1601 111.1(3)
C11' W16 C1602 91.3(3)
C11' W16 C1603 106.6(3)
C11' W16 C1604 141.1(3)
C11' W16 C1605 145.4(3)
C12' W16 C1601 116.0(3)
C12' W16 C1602 83.5(3)
C12' W16 C1603 81.0(3)
C12' W16 C1604 111.9(3)
C12' W16 C1605 137.7(3)
C1601 W16 C1602 34.6(3)
C1601 W16 C1603 58.3(3)
C1601 W16 C1604 57.9(3)
C1601 W16 C1605 34.4(3)
C1602 W16 C1603 35.6(4)
C1602 W16 C1604 58.0(3)
C1602 W16 C1605 57.6(3)
C1603 W16 C1604 34.5(3)
C1603 W16 C1605 58.0(3)
C1604 W16 C1605 35.1(3)
Ir22 Ir21 Ir23 62.846(11)
Ir22 Ir21 W24 59.119(12)
Ir22 Ir21 W25 108.550(14)
Ir22 Ir21 W26 64.152(11)
Ir22 Ir21 C211 111.3(3)
Ir22 Ir21 C212 145.0(3)
Ir22 Ir21 C21 51.7(2)
Ir23 Ir21 W24 117.381(13)
Ir23 Ir21 W25 54.145(11)
Ir23 Ir21 W26 59.160(12)
Ir23 Ir21 C211 87.0(3)
Ir23 Ir21 C212 141.7(3)
Ir23 Ir21 C21 91.8(2)
W24 Ir21 W25 166.762(13)
W24 Ir21 W26 110.330(13)
W24 Ir21 C211 93.2(3)
W24 Ir21 C212 100.5(3)
W24 Ir21 C21 69.9(3)
W25 Ir21 W26 57.127(11)
W25 Ir21 C211 96.2(3)
W25 Ir21 C212 87.6(3)
W25 Ir21 C21 99.0(3)
W26 Ir21 C211 144.7(3)
W26 Ir21 C212 103.8(3)
W26 Ir21 C21 43.5(2)
C211 Ir21 C212 96.9(4)
C211 Ir21 C21 160.4(4)
C212 Ir21 C21 96.1(3)
Ir21 Ir22 Ir23 58.753(12)
Ir21 Ir22 W24 64.537(11)
Ir21 Ir22 W26 60.499(12)
Ir21 Ir22 C221 105.4(3)
Ir21 Ir22 C222 162.0(3)
Ir21 Ir22 C21 50.8(2)
Ir21 Ir22 C22 72.6(2)
Ir23 Ir22 W24 118.597(13)
Ir23 Ir22 W26 56.844(12)
Ir23 Ir22 C221 68.8(3)
Ir23 Ir22 C222 124.2(3)
Ir23 Ir22 C21 88.3(2)
Ir23 Ir22 C22 124.0(2)
W24 Ir22 W26 111.680(14)
W24 Ir22 C221 107.7(3)
W24 Ir22 C222 117.1(3)
W24 Ir22 C21 72.7(2)
W24 Ir22 C22 50.1(2)
W26 Ir22 C221 123.1(3)
W26 Ir22 C222 104.9(3)
W26 Ir22 C21 41.7(2)
W26 Ir22 C22 76.7(2)
C221 Ir22 C222 91.3(4)
C221 Ir22 C21 154.5(4)
C221 Ir22 C22 157.0(4)
C222 Ir22 C21 111.5(4)
C222 Ir22 C22 94.6(4)
C21 Ir22 C22 36.9(3)
Ir21 Ir23 Ir22 58.402(11)
Ir21 Ir23 W25 70.019(12)
Ir21 Ir23 W26 63.075(12)
Ir21 Ir23 C231 101.0(3)
Ir21 Ir23 C232 166.2(3)
Ir22 Ir23 W25 118.086(15)
Ir22 Ir23 W26 64.019(12)
Ir22 Ir23 C231 113.6(3)
Ir22 Ir23 C232 116.8(3)
W25 Ir23 W26 63.466(13)
W25 Ir23 C231 107.4(3)
W25 Ir23 C232 105.0(3)
W26 Ir23 C231 163.2(3)
W26 Ir23 C232 103.1(3)
C231 Ir23 C232 92.7(4)
Ir21 W24 Ir22 56.344(11)
Ir21 W24 C241 78.8(3)
Ir21 W24 C242 131.1(3)
Ir21 W24 C22 68.9(2)
Ir21 W24 C2401 146.7(2)
Ir21 W24 C2402 139.8(3)
Ir21 W24 C2403 104.8(2)
Ir21 W24 C2404 92.0(2)
Ir21 W24 C2405 111.7(2)
Ir22 W24 C241 77.2(2)
Ir22 W24 C242 75.3(3)
Ir22 W24 C22 52.5(2)
Ir22 W24 C2401 153.8(2)
Ir22 W24 C2402 144.1(2)
Ir22 W24 C2403 140.3(2)
Ir22 W24 C2404 147.8(2)
Ir22 W24 C2405 156.5(2)
C241 W24 C242 84.7(4)
C241 W24 C22 129.3(3)
C241 W24 C2401 93.8(4)
C241 W24 C2402 130.3(4)
C241 W24 C2403 137.7(3)
C241 W24 C2404 104.0(3)
C241 W24 C2405 80.5(3)
C242 W24 C22 88.2(3)
C242 W24 C2401 79.4(3)
C242 W24 C2402 84.2(4)
C242 W24 C2403 117.8(4)
C242 W24 C2404 136.8(4)
C242 W24 C2405 110.4(4)
C22 W24 C2401 133.9(3)
C22 W24 C2402 98.6(4)
C22 W24 C2403 89.1(3)
C22 W24 C2404 114.8(3)
C22 W24 C2405 147.3(3)
C2401 W24 C2402 36.5(4)
C2401 W24 C2403 59.8(3)
C2401 W24 C2404 58.1(3)
C2401 W24 C2405 35.2(3)
C2402 W24 C2403 35.2(4)
C2402 W24 C2404 57.7(3)
C2402 W24 C2405 58.8(3)
C2403 W24 C2404 34.8(3)
C2403 W24 C2405 58.6(3)
C2404 W24 C2405 34.3(4)
Ir21 W25 Ir23 55.836(11)
Ir21 W25 W26 57.514(11)
Ir21 W25 Cl25 143.48(6)
Ir21 W25 C21' 76.8(3)
Ir21 W25 C2501 79.0(2)
Ir21 W25 C2502 101.4(3)
Ir21 W25 C2503 133.4(3)
Ir21 W25 C2504 129.2(3)
Ir21 W25 C2505 94.0(3)
Ir23 W25 W26 59.916(13)
Ir23 W25 Cl25 91.86(6)
Ir23 W25 C21' 109.1(3)
Ir23 W25 C2501 108.3(3)
Ir23 W25 C2502 100.8(2)
Ir23 W25 C2503 123.9(3)
Ir23 W25 C2504 156.5(3)
Ir23 W25 C2505 140.7(3)
W26 W25 Cl25 93.24(5)
W26 W25 C21' 50.3(3)
W26 W25 C2501 134.3(2)
W26 W25 C2502 156.5(3)
W26 W25 C2503 169.1(3)
W26 W25 C2504 143.5(3)
W26 W25 C2505 128.3(2)
Cl25 W25 C21' 102.2(3)
Cl25 W25 C2501 132.4(2)
Cl25 W25 C2502 101.2(3)
Cl25 W25 C2503 76.7(2)
Cl25 W25 C2504 87.3(3)
Cl25 W25 C2505 122.4(3)
C21' W25 C2501 110.5(3)
C21' W25 C2502 141.1(3)
C21' W25 C2503 127.0(4)
C21' W25 C2504 93.9(4)
C21' W25 C2505 83.8(3)
C2501 W25 C2502 34.1(3)
C2501 W25 C2503 56.1(3)
C2501 W25 C2504 57.5(4)
C2501 W25 C2505 34.8(3)
C2502 W25 C2503 33.5(4)
C2502 W25 C2504 56.6(4)
C2502 W25 C2505 57.3(3)
C2503 W25 C2504 33.5(4)
C2503 W25 C2505 56.7(3)
C2504 W25 C2505 35.2(4)
Ir21 W26 Ir22 55.349(11)
Ir21 W26 Ir23 57.766(11)
Ir21 W26 W25 65.359(11)
Ir21 W26 C21 48.6(2)
Ir21 W26 C21' 77.5(2)
Ir21 W26 C22' 85.7(2)
Ir21 W26 C2601 148.2(2)
Ir21 W26 C2602 165.7(2)
Ir21 W26 C2603 152.5(2)
Ir21 W26 C2604 136.0(3)
Ir21 W26 C2605 134.2(3)
Ir22 W26 Ir23 59.137(12)
Ir22 W26 W25 108.164(14)
Ir22 W26 C21 47.3(3)
Ir22 W26 C21' 132.8(2)
Ir22 W26 C22' 130.3(2)
Ir22 W26 C2601 110.2(3)
Ir22 W26 C2602 138.2(2)
Ir22 W26 C2603 118.4(3)
Ir22 W26 C2604 85.2(3)
Ir22 W26 C2605 80.8(3)
Ir23 W26 W25 56.618(11)
Ir23 W26 C21 94.7(3)
Ir23 W26 C21' 95.7(2)
Ir23 W26 C22' 127.6(2)
Ir23 W26 C2601 90.4(2)
Ir23 W26 C2602 121.1(2)
Ir23 W26 C2603 146.7(2)
Ir23 W26 C2604 121.1(2)
Ir23 W26 C2605 90.2(2)
W25 W26 C21 111.9(2)
W25 W26 C21' 40.0(2)
W25 W26 C22' 75.2(2)
W25 W26 C2601 99.1(2)
W25 W26 C2602 101.6(2)
W25 W26 C2603 132.6(3)
W25 W26 C2604 156.5(2)
W25 W26 C2605 126.2(2)
C21 W26 C21' 104.0(3)
C21 W26 C22' 84.5(3)
C21 W26 C2601 145.8(3)
C21 W26 C2602 140.9(3)
C21 W26 C2603 105.8(4)
C21 W26 C2604 91.4(3)
C21 W26 C2605 111.8(3)
C21' W26 C22' 35.8(3)
C21' W26 C2601 109.1(3)
C21' W26 C2602 88.6(3)
C21' W26 C2603 104.2(3)
C21' W26 C2604 138.9(3)
C21' W26 C2605 143.1(3)
C22' W26 C2601 118.3(3)
C22' W26 C2602 85.1(3)
C22' W26 C2603 81.1(3)
C22' W26 C2604 111.3(3)
C22' W26 C2605 138.5(3)
C2601 W26 C2602 34.9(3)
C2601 W26 C2603 58.1(3)
C2601 W26 C2604 57.7(3)
C2601 W26 C2605 34.3(4)
C2602 W26 C2603 35.2(4)
C2602 W26 C2604 58.0(4)
C2602 W26 C2605 57.8(3)
C2603 W26 C2604 34.8(4)
C2603 W26 C2605 58.0(3)
C2604 W26 C2605 35.0(3)
Ir11 C111 O111 179.9(8)
Ir11 C112 O112 174.2(9)
Ir12 C121 O121 170.7(9)
Ir12 C122 O122 178.3(9)
Ir13 C131 O131 173.9(10)
Ir13 C132 O132 179.3(10)
W14 C141 O141 173.8(8)
W14 C142 O142 175.5(8)
Ir11 C11 Ir12 76.8(3)
Ir11 C11 W16 88.0(3)
Ir11 C11 C12 111.4(6)
Ir12 C11 W16 91.7(3)
Ir12 C11 C12 74.8(5)
W16 C11 C12 152.5(6)
Ir12 C12 W14 77.8(3)
Ir12 C12 C11 68.6(4)
Ir12 C12 C13 126.5(5)
W14 C12 C11 110.1(6)
W14 C12 C13 127.8(5)
C11 C12 C13 121.6(8)
C12 C13 C14 116.6(8)
C12 C13 C18 125.4(8)
C14 C13 C18 118.0(9)
C13 C14 C15 120.8(9)
C13 C14 H14 119.9
C15 C14 H14 119.4
C14 C15 C16 119.7(10)
C14 C15 H15 119.6
C16 C15 H15 120.7
C16 C17 C18 121.6(10)
C16 C17 H17 119.3
C18 C17 H17 119.1
C15 C16 C17 119.6(11)
C15 C16 H16 120.4
C17 C16 H16 120.0
C13 C18 C17 120.3(9)
C13 C18 H18 120.3
C17 C18 H18 119.4
W15 C11' W16 88.1(3)
W15 C11' C12' 165.4(7)
W16 C11' C12' 79.6(6)
W16 C12' C11' 65.9(5)
W16 C12' C13' 120.9(6)
W16 C12' H12' 99.7
C11' C12' C13' 119.3(8)
C11' C12' H12' 109.9
C13' C12' H12' 125.2
C12' C13' C14' 120.7(9)
C12' C13' C18' 121.8(8)
C14' C13' C18' 117.5(9)
C13' C14' C15' 120.8(10)
C13' C14' H14' 119.5
C15' C14' H14' 119.7
C14' C15' C16' 120.3(10)
C14' C15' H15' 119.4
C16' C15' H15' 120.3
C15' C16' C17' 118.5(10)
C15' C16' H16' 121.1
C17' C16' H16' 120.4
C16' C17' C18' 121.8(10)
C16' C17' H17' 119.9
C18' C17' H17' 118.3
C13' C18' C17' 121.0(9)
C13' C18' H18' 119.3
C17' C18' H18' 119.7
W14 C1401 C1411 127.6(6)
W14 C1401 C1402 72.6(5)
W14 C1401 C1405 75.1(5)
C1411 C1401 C1402 126.1(9)
C1411 C1401 C1405 125.1(9)
C1402 C1401 C1405 107.6(8)
C1401 C1411 H1411a 113.8
C1401 C1411 H1411b 113.8
C1401 C1411 H1411c 108.9
H1411a C1411 H1411b 109.1
H1411a C1411 H1411c 102.7
H1411b C1411 H1411c 107.8
W14 C1402 C1401 70.9(5)
W14 C1402 C1412 127.7(6)
W14 C1402 C1403 74.2(5)
C1401 C1402 C1412 125.6(9)
C1401 C1402 C1403 108.4(9)
C1412 C1402 C1403 125.4(9)
C1402 C1412 H1412a 113.7
C1402 C1412 H1412b 114.1
C1402 C1412 H1412c 108.7
H1412a C1412 H1412b 109.3
H1412a C1412 H1412c 102.3
H1412b C1412 H1412c 107.9
W14 C1403 C1402 70.3(5)
W14 C1403 C1413 128.8(7)
W14 C1403 C1404 73.5(5)
C1402 C1403 C1413 127.0(10)
C1402 C1403 C1404 105.7(9)
C1413 C1403 C1404 126.5(9)
C1403 C1413 H1413a 111.3
C1403 C1413 H1413b 110.7
C1403 C1413 H1413c 110.4
H1413a C1413 H1413b 108.0
H1413a C1413 H1413c 107.8
H1413b C1413 H1413c 108.4
W14 C1404 C1403 71.4(5)
W14 C1404 C1414 134.0(7)
W14 C1404 C1405 71.6(5)
C1403 C1404 C1414 124.5(9)
C1403 C1404 C1405 109.9(9)
C1414 C1404 C1405 124.2(10)
C1404 C1414 H1414a 110.2
C1404 C1414 H1414b 109.8
C1404 C1414 H1414c 110.3
H1414a C1414 H1414b 108.8
H1414a C1414 H1414c 108.9
H1414b C1414 H1414c 108.9
W14 C1405 C1401 69.8(5)
W14 C1405 C1404 74.1(5)
W14 C1405 C1415 126.6(6)
C1401 C1405 C1404 108.2(9)
C1401 C1405 C1415 127.3(9)
C1404 C1405 C1415 124.2(9)
C1405 C1415 H1415a 114.7
C1405 C1415 H1415b 115.4
C1405 C1415 H1415c 109.3
H1415a C1415 H1415b 108.2
H1415a C1415 H1415c 100.3
H1415b C1415 H1415c 107.7
W15 C1501 C1502 76.0(7)
W15 C1501 C1505 70.9(6)
W15 C1501 H1501 119.8
C1502 C1501 C1505 110.2(9)
C1502 C1501 H1501 124.9
C1505 C1501 H1501 124.9
W15 C1502 C1501 70.8(7)
W15 C1502 C1503 70.0(7)
W15 C1502 H1502 124.7
C1501 C1502 C1503 106.2(9)
C1501 C1502 H1502 126.9
C1503 C1502 H1502 126.9
W15 C1503 C1502 76.0(7)
W15 C1503 C1504 70.8(6)
W15 C1503 H1503 120.1
C1502 C1503 C1504 109.8(8)
C1502 C1503 H1503 125.3
C1504 C1503 H1503 124.9
W15 C1504 C1503 74.7(6)
W15 C1504 C1505 73.0(6)
W15 C1504 H1504 117.1
C1503 C1504 C1505 107.3(9)
C1503 C1504 H1504 126.8
C1505 C1504 H1504 125.9
W15 C1505 C1501 74.3(6)
W15 C1505 C1504 71.6(5)
W15 C1505 H1505 119.3
C1501 C1505 C1504 106.6(8)
C1501 C1505 H1505 127.3
C1504 C1505 H1505 126.2
W16 C1601 C1602 70.7(5)
W16 C1601 C1605 72.9(5)
W16 C1601 H1601 121.1
C1602 C1601 C1605 107.8(8)
C1602 C1601 H1601 126.1
C1605 C1601 H1601 126.2
W16 C1602 C1601 74.7(6)
W16 C1602 C1603 72.2(6)
W16 C1602 H1602 120.3
C1601 C1602 C1603 108.6(9)
C1601 C1602 H1602 125.6
C1603 C1602 H1602 125.7
W16 C1603 C1602 72.1(6)
W16 C1603 C1604 75.1(6)
W16 C1603 H1603 119.2
C1602 C1603 C1604 108.2(8)
C1602 C1603 H1603 126.6
C1604 C1603 H1603 125.2
W16 C1604 C1603 70.4(6)
W16 C1604 C1605 72.1(6)
W16 C1604 H1604 122.5
C1603 C1604 C1605 107.1(8)
C1603 C1604 H1604 126.5
C1605 C1604 H1604 126.5
W16 C1605 C1601 72.7(5)
W16 C1605 C1604 72.8(5)
W16 C1605 H1605 119.8
C1601 C1605 C1604 108.3(8)
C1601 C1605 H1605 126.2
C1604 C1605 H1605 125.4
Ir21 C211 O211 179.1(9)
Ir21 C212 O212 173.7(8)
Ir22 C221 O221 171.1(9)
Ir22 C222 O222 177.5(10)
Ir23 C231 O231 177.7(9)
Ir23 C232 O232 179.4(9)
W24 C241 O241 174.6(8)
W24 C242 O242 173.6(8)
Ir21 C21 Ir22 77.4(3)
Ir21 C21 W26 87.9(4)
Ir21 C21 C22 111.1(6)
Ir22 C21 W26 90.9(3)
Ir22 C21 C22 75.0(5)
W26 C21 C22 152.6(6)
Ir22 C22 W24 77.5(3)
Ir22 C22 C21 68.0(5)
Ir22 C22 C23 125.2(5)
W24 C22 C21 110.0(6)
W24 C22 C23 130.7(7)
C21 C22 C23 119.0(8)
C22 C23 C24 116.7(8)
C22 C23 C28 124.4(9)
C24 C23 C28 118.7(9)
C23 C24 C25 121.1(10)
C23 C24 H24 119.5
C25 C24 H24 119.4
C24 C25 C26 119.7(11)
C24 C25 H25 120.0
C26 C25 H25 120.3
C25 C26 C27 119.5(11)
C25 C26 H26 120.0
C27 C26 H26 120.5
C26 C27 C28 120.9(11)
C26 C27 H27 119.0
C28 C27 H27 120.1
C23 C28 C27 120.1(11)
C23 C28 H28 119.7
C27 C28 H28 120.2
W25 C21' W26 89.7(4)
W25 C21' C22' 162.8(8)
W26 C21' C22' 79.4(5)
W26 C22' C21' 64.8(5)
W26 C22' C23' 125.4(5)
W26 C22' H22' 102.8
C21' C22' C23' 122.5(8)
C21' C22' H22' 107.8
C23' C22' H22' 120.4
C22' C23' C24' 121.7(8)
C22' C23' C28' 119.3(9)
C24' C23' C28' 118.9(9)
C23' C24' C25' 120.3(9)
C23' C24' H24' 119.9
C25' C24' H24' 119.8
C24' C25' C26' 119.9(11)
C24' C25' H25' 120.0
C26' C25' H25' 120.1
C25' C26' C27' 120.0(11)
C25' C26' H26' 120.3
C27' C26' H26' 119.7
C26' C27' C28' 120.9(10)
C26' C27' H27' 119.7
C28' C27' H27' 119.5
C23' C28' C27' 120.1(10)
C23' C28' H28' 120.0
C27' C28' H28' 119.9
W24 C2401 C2411 128.1(6)
W24 C2401 C2402 71.6(5)
W24 C2401 C2405 74.7(6)
C2411 C2401 C2402 125.7(9)
C2411 C2401 C2405 126.5(9)
C2402 C2401 C2405 106.7(9)
C2401 C2411 H2411a 110.7
C2401 C2411 H2411b 110.1
C2401 C2411 H2411c 110.5
H2411a C2411 H2411b 108.2
H2411a C2411 H2411c 108.9
H2411b C2411 H2411c 108.5
W24 C2402 C2401 71.9(6)
W24 C2402 C2412 126.8(6)
W24 C2402 C2403 73.7(5)
C2401 C2402 C2412 122.6(10)
C2401 C2402 C2403 108.7(8)
C2412 C2402 C2403 128.2(11)
C2402 C2412 H2412a 111.4
C2402 C2412 H2412b 111.5
C2402 C2412 H2412c 109.4
H2412a C2412 H2412b 109.2
H2412a C2412 H2412c 106.8
H2412b C2412 H2412c 108.5
W24 C2403 C2402 71.1(5)
W24 C2403 C2413 126.7(6)
W24 C2403 C2404 75.5(5)
C2402 C2403 C2413 126.5(9)
C2402 C2403 C2404 107.3(9)
C2413 C2403 C2404 125.4(9)
C2403 C2413 H2413a 107.0
C2403 C2413 H2413b 106.7
C2403 C2413 H2413c 110.5
H2413a C2413 H2413b 109.3
H2413a C2413 H2413c 110.1
H2413b C2413 H2413c 113.0
W24 C2404 C2403 69.7(5)
W24 C2404 C2414 134.3(7)
W24 C2404 C2405 71.1(5)
C2403 C2404 C2414 126.5(10)
C2403 C2404 C2405 108.8(8)
C2414 C2404 C2405 123.7(9)
C2404 C2414 H2414a 107.8
C2404 C2414 H2414b 108.1
C2404 C2414 H2414c 110.2
H2414a C2414 H2414b 109.4
H2414a C2414 H2414c 109.4
H2414b C2414 H2414c 111.9
W24 C2405 C2401 70.1(5)
W24 C2405 C2404 74.6(5)
W24 C2405 C2415 127.8(7)
C2401 C2405 C2404 108.4(8)
C2401 C2405 C2415 127.7(10)
C2404 C2405 C2415 123.4(8)
C2405 C2415 H2415a 110.4
C2405 C2415 H2415b 108.3
C2405 C2415 H2415c 108.9
H2415a C2415 H2415b 110.6
H2415a C2415 H2415c 109.4
H2415b C2415 H2415c 109.2
W25 C2501 C2502 76.0(5)
W25 C2501 C2505 71.4(5)
W25 C2501 H2501 119.0
C2502 C2501 C2505 108.9(9)
C2502 C2501 H2501 126.1
C2505 C2501 H2501 125.0
W25 C2502 C2501 69.9(5)
W25 C2502 C2503 73.8(6)
W25 C2502 H2502 121.6
C2501 C2502 C2503 106.9(9)
C2501 C2502 H2502 127.7
C2503 C2502 H2502 125.4
W25 C2503 C2502 72.8(6)
W25 C2503 C2504 69.9(6)
W25 C2503 H2503 124.3
C2502 C2503 C2504 109.1(10)
C2502 C2503 H2503 124.5
C2504 C2503 H2503 126.4
W25 C2504 C2503 76.7(6)
W25 C2504 C2505 71.0(6)
W25 C2504 H2504 118.8
C2503 C2504 C2505 108.1(10)
C2503 C2504 H2504 125.2
C2505 C2504 H2504 126.7
W25 C2505 C2501 73.8(5)
W25 C2505 C2504 73.8(5)
W25 C2505 H2505 117.8
C2501 C2505 C2504 107.1(9)
C2501 C2505 H2505 126.4
C2504 C2505 H2505 126.5
W26 C2601 C2602 71.4(5)
W26 C2601 C2605 73.5(5)
W26 C2601 H2601 121.2
C2602 C2601 C2605 108.5(9)
C2602 C2601 H2601 125.5
C2605 C2601 H2601 126.0
W26 C2602 C2601 73.8(5)
W26 C2602 C2603 72.1(6)
W26 C2602 H2602 120.6
C2601 C2602 C2603 107.8(9)
C2601 C2602 H2602 125.8
C2603 C2602 H2602 126.4
W26 C2603 C2602 72.7(5)
W26 C2603 C2604 74.0(5)
W26 C2603 H2603 119.7
C2602 C2603 C2604 108.2(8)
C2602 C2603 H2603 125.5
C2604 C2603 H2603 126.3
W26 C2604 C2603 71.2(5)
W26 C2604 C2605 73.2(5)
W26 C2604 H2604 120.9
C2603 C2604 C2605 107.8(9)
C2603 C2604 H2604 126.1
C2605 C2604 H2604 126.1
W26 C2605 C2601 72.3(5)
W26 C2605 C2604 71.8(5)
W26 C2605 H2605 121.5
C2601 C2605 C2604 107.7(9)
C2601 C2605 H2605 126.5
C2604 C2605 H2605 125.9
Cl1 C0 Cl2 107.4(19)
Cl1 C0 H0a 110
Cl1 C0 H0b 107
Cl2 C0 H0a 112
Cl2 C0 H0b 109
H0a C0 H0b 110

loop_
_geom_bond_atom_site_label_1
_geom_bond_atom_site_label_2
_geom_bond_distance
Ir11 Ir12 2.6811(5)
Ir11 Ir13 2.7359(4)
Ir11 W14 2.9208(5)
Ir11 W15 3.0234(5)
Ir11 W16 2.8615(5)
Ir11 C111 1.890(11)
Ir11 C112 1.886(9)
Ir11 C11 2.147(9)
Ir12 Ir13 2.8134(5)
Ir12 W14 2.7837(4)
Ir12 W16 2.9720(5)
Ir12 C121 1.897(10)
Ir12 C122 1.884(9)
Ir12 C11 2.167(7)
Ir12 C12 2.247(7)
Ir13 W15 2.6383(5)
Ir13 W16 2.7477(5)
Ir13 C131 1.889(12)
Ir13 C132 1.857(9)
W14 C141 2.001(9)
W14 C142 1.985(10)
W14 C12 2.184(9)
W14 C1401 2.296(8)
W14 C1402 2.319(8)
W14 C1403 2.370(9)
W14 C1404 2.397(9)
W14 C1405 2.365(9)
W15 W16 2.8528(5)
W15 Cl15 2.420(2)
W15 C11' 1.867(9)
W15 C1501 2.411(11)
W15 C1502 2.478(13)
W15 C1503 2.400(11)
W15 C1504 2.349(10)
W15 C1505 2.367(9)
W16 C11 1.970(7)
W16 C11' 2.218(9)
W16 C12' 2.390(9)
W16 C1601 2.391(8)
W16 C1602 2.340(10)
W16 C1603 2.341(11)
W16 C1604 2.402(10)
W16 C1605 2.393(9)
Ir21 Ir22 2.6997(5)
Ir21 Ir23 2.7099(4)
Ir21 W24 2.9284(5)
Ir21 W25 3.0779(5)
Ir21 W26 2.8563(5)
Ir21 C211 1.876(9)
Ir21 C212 1.877(9)
Ir21 C21 2.144(8)
Ir22 Ir23 2.8203(5)
Ir22 W24 2.7836(5)
Ir22 W26 2.9535(5)
Ir22 C221 1.890(10)
Ir22 C222 1.871(8)
Ir22 C21 2.172(9)
Ir22 C22 2.262(8)
Ir23 W25 2.6544(5)
Ir23 W26 2.7506(5)
Ir23 C231 1.880(10)
Ir23 C232 1.845(9)
W24 C241 2.009(9)
W24 C242 1.990(9)
W24 C22 2.186(9)
W24 C2401 2.313(9)
W24 C2402 2.309(10)
W24 C2403 2.342(9)
W24 C2404 2.418(8)
W24 C2405 2.374(9)
W25 W26 2.8440(5)
W25 Cl25 2.415(2)
W25 C21' 1.827(9)
W25 C2501 2.361(8)
W25 C2502 2.439(9)
W25 C2503 2.452(11)
W25 C2504 2.365(10)
W25 C2505 2.330(8)
W26 C21 1.967(9)
W26 C21' 2.188(8)
W26 C22' 2.376(8)
W26 C2601 2.375(8)
W26 C2602 2.344(10)
W26 C2603 2.336(9)
W26 C2604 2.371(8)
W26 C2605 2.390(8)
C111 O111 1.145(15)
C112 O112 1.156(12)
C121 O121 1.145(13)
C122 O122 1.131(12)
C131 O131 1.142(17)
C132 O132 1.148(11)
C141 O141 1.145(13)
C142 O142 1.145(12)
C11 C12 1.388(11)
C12 C13 1.485(13)
C13 C14 1.426(13)
C13 C18 1.382(13)
C14 C15 1.383(16)
C14 H14 .962
C15 C16 1.407(15)
C15 H15 .967
C17 C16 1.354(17)
C17 C18 1.402(15)
C17 H17 .960
C16 H16 .956
C18 H18 .956
C11' C12' 1.375(13)
C12' C13' 1.477(13)
C12' H12' .872
C13' C14' 1.393(13)
C13' C18' 1.407(14)
C14' C15' 1.416(16)
C14' H14' .966
C15' C16' 1.384(17)
C15' H15' .970
C16' C17' 1.384(15)
C16' H16' .959
C17' C18' 1.373(15)
C17' H17' .963
C18' H18' .966
C1401 C1411 1.498(14)
C1401 C1402 1.448(14)
C1401 C1405 1.405(14)
C1411 H1411a .954
C1411 H1411b .951
C1411 H1411c .958
C1402 C1412 1.508(15)
C1402 C1403 1.428(14)
C1412 H1412a .954
C1412 H1412b .948
C1412 H1412c .959
C1403 C1413 1.471(15)
C1403 C1404 1.438(16)
C1413 H1413a .955
C1413 H1413b .962
C1413 H1413c .947
C1404 C1414 1.531(15)
C1404 C1405 1.402(14)
C1414 H1414a .952
C1414 H1414b .956
C1414 H1414c .956
C1405 C1415 1.496(17)
C1415 H1415a .962
C1415 H1415b .953
C1415 H1415c .953
C1501 C1502 1.399(14)
C1501 C1505 1.427(14)
C1501 H1501 .954
C1502 C1503 1.427(16)
C1502 H1502 .958
C1503 C1504 1.409(14)
C1503 H1503 .952
C1504 C1505 1.435(13)
C1504 H1504 .958
C1505 H1505 .962
C1601 C1602 1.407(14)
C1601 C1605 1.416(14)
C1601 H1601 .965
C1602 C1603 1.431(15)
C1602 H1602 .962
C1603 C1604 1.410(14)
C1603 H1603 .955
C1604 C1605 1.446(13)
C1604 H1604 .962
C1605 H1605 .958
C211 O211 1.167(11)
C212 O212 1.152(11)
C221 O221 1.151(13)
C222 O222 1.162(11)
C231 O231 1.140(12)
C232 O232 1.148(11)
C241 O241 1.160(12)
C242 O242 1.155(12)
C21 C22 1.407(13)
C22 C23 1.479(12)
C23 C24 1.373(14)
C23 C28 1.393(14)
C24 C25 1.403(15)
C24 H24 .961
C25 C26 1.376(18)
C25 H25 .964
C26 C27 1.38(2)
C26 H26 .959
C27 C28 1.391(16)
C27 H27 .966
C28 H28 .967
C21' C22' 1.414(12)
C22' C23' 1.510(13)
C22' H22' .925
C23' C24' 1.388(14)
C23' C28' 1.403(14)
C24' C25' 1.420(16)
C24' H24' .954
C25' C26' 1.373(16)
C25' H25' .952
C26' C27' 1.382(19)
C26' H26' .963
C27' C28' 1.394(16)
C27' H27' .957
C28' H28' .963
C2401 C2411 1.499(17)
C2401 C2402 1.448(15)
C2401 C2405 1.420(13)
C2411 H2411a .954
C2411 H2411b .961
C2411 H2411c .950
C2402 C2412 1.525(15)
C2402 C2403 1.408(14)
C2412 H2412a .953
C2412 H2412b .951
C2412 H2412c .956
C2403 C2413 1.502(15)
C2403 C2404 1.425(13)
C2413 H2413a .949
C2413 H2413b .953
C2413 H2413c .952
C2404 C2414 1.487(14)
C2404 C2405 1.414(15)
C2414 H2414a .952
C2414 H2414b .949
C2414 H2414c .955
C2405 C2415 1.510(15)
C2415 H2415a .959
C2415 H2415b .956
C2415 H2415c .947
C2501 C2502 1.409(14)
C2501 C2505 1.405(14)
C2501 H2501 .959
C2502 C2503 1.409(17)
C2502 H2502 .960
C2503 C2504 1.389(17)
C2503 H2503 .956
C2504 C2505 1.419(16)
C2504 H2504 .957
C2505 H2505 .964
C2601 C2602 1.414(14)
C2601 C2605 1.403(15)
C2601 H2601 .965
C2602 C2603 1.417(14)
C2602 H2602 .965
C2603 C2604 1.406(15)
C2603 H2603 .961
C2604 C2605 1.432(14)
C2604 H2604 .962
C2605 H2605 .954
Cl1 C0 2.08(3)
Cl2 C0 1.74(3)
C0 H0a .92
C0 H0b .96
